data_4023784
loop_
_publ_author_name
'Ronald Grigg'
'Visuvanathar Sridharan'
'Mufakhrul Shah'
'Simon Mutton'
'Colin Kilner'
'David MacPherson'
'Peter Milner'

_publ_section_title
;
 Regioselective Synthesis of N-Aminoisoindolones and Mono-N-
 and Di-N,N'-substituted Phthalazones Utilizing Hydrazine Nucleophiles
 in a Palladium-Catalyzed Three-Component Cascade Process
;
_journal_name_full 'Journal of Organic Chemistry'
_journal_page_first 8352
_journal_page_last 8356
_journal_paper_doi 10.1021/jo800822p
_journal_volume 73
_journal_year 2008
_chemical_formula_sum 'C12 H10 F3 N3 O'
_chemical_formula_weight 269.23
_chemical_name_systematic
; 
 ? 
;
_space_group_IT_number 2
_symmetry_cell_setting triclinic
_symmetry_space_group_name_Hall '-P 1'
_symmetry_space_group_name_H-M 'P -1'
_atom_sites_solution_hydrogens geom
_atom_sites_solution_primary direct
_atom_sites_solution_secondary difmap
_audit_creation_method SHELXL-97
_cell_angle_alpha 111.4460(12)
_cell_angle_beta 90.2980(12)
_cell_angle_gamma 103.1660(18)
_cell_formula_units_Z 2
_cell_length_a 6.8280(2)
_cell_length_b 8.5650(2)
_cell_length_c 11.4050(4)
_cell_measurement_temperature 150(2)
_cell_volume 601.60(3)
_computing_structure_refinement 'SHELXL-97 (Sheldrick, 1997)'
_computing_structure_solution 'SHELXS-97 (Sheldrick, 1990)'
_diffrn_ambient_temperature 150(2)
_diffrn_measured_fraction_theta_full 0.997
_diffrn_measured_fraction_theta_max 0.997
_diffrn_radiation_monochromator graphite
_diffrn_radiation_source 'fine-focus sealed tube'
_diffrn_radiation_type MoK\a
_diffrn_radiation_wavelength 0.71073
_diffrn_reflns_av_R_equivalents 0.0736
_diffrn_reflns_av_sigmaI/netI 0.0457
_diffrn_reflns_limit_h_max 8
_diffrn_reflns_limit_h_min -8
_diffrn_reflns_limit_k_max 10
_diffrn_reflns_limit_k_min -10
_diffrn_reflns_limit_l_max 14
_diffrn_reflns_limit_l_min -14
_diffrn_reflns_number 12103
_diffrn_reflns_theta_full 26.00
_diffrn_reflns_theta_max 26.00
_diffrn_reflns_theta_min 3.47
_exptl_absorpt_coefficient_mu 0.130
_exptl_absorpt_correction_T_max 0.9935
_exptl_absorpt_correction_T_min 0.9720
_exptl_crystal_density_diffrn 1.486
_exptl_crystal_density_method 'not measured'
_exptl_crystal_F_000 276
_exptl_crystal_size_max 0.22
_exptl_crystal_size_mid 0.14
_exptl_crystal_size_min 0.05
_refine_diff_density_max 0.257
_refine_diff_density_min -0.313
_refine_diff_density_rms 0.069
_refine_ls_extinction_method none
_refine_ls_goodness_of_fit_ref 1.055
_refine_ls_hydrogen_treatment mixed
_refine_ls_matrix_type full
_refine_ls_number_parameters 175
_refine_ls_number_reflns 2358
_refine_ls_number_restraints 0
_refine_ls_restrained_S_all 1.055
_refine_ls_R_factor_all 0.0578
_refine_ls_R_factor_gt 0.0405
_refine_ls_shift/su_max 0.000
_refine_ls_shift/su_mean 0.000
_refine_ls_structure_factor_coef Fsqd
_refine_ls_weighting_details 'calc w=1/[\s^2^(Fo^2^)+(0.0613P)^2^+0.0685P] where P=(Fo^2^+2Fc^2^)/3'
_refine_ls_weighting_scheme calc
_refine_ls_wR_factor_gt 0.1032
_refine_ls_wR_factor_ref 0.1121
_reflns_number_gt 1869
_reflns_number_total 2358
_reflns_threshold_expression >2sigma(I)
_cod_data_source_file jo800822p_si_002.cif
_cod_data_source_block ms143
_cod_database_code 4023784

loop_
_symmetry_equiv_pos_as_xyz
'x, y, z'
'-x, -y, -z'

loop_
_atom_site_label
_atom_site_type_symbol
_atom_site_fract_x
_atom_site_fract_y
_atom_site_fract_z
_atom_site_U_iso_or_equiv
_atom_site_adp_type
_atom_site_occupancy
_atom_site_symmetry_multiplicity
_atom_site_calc_flag
_atom_site_refinement_flags
_atom_site_disorder_assembly
_atom_site_disorder_group
F15 F 0.04473(15) 0.10498(14) 0.21314(9) 0.0516(3) Uani 1 1 d . . .
F16 F 0.35022(15) 0.21346(13) 0.18729(9) 0.0490(3) Uani 1 1 d . . .
N1 N 0.17144(18) 0.33722(16) 0.60160(11) 0.0273(3) Uani 1 1 d . . .
O91 O 0.20584(16) 0.62395(14) 0.63418(10) 0.0344(3) Uani 1 1 d . . .
N11 N 0.10279(19) 0.26353(17) 0.47231(11) 0.0287(3) Uani 1 1 d . . .
H11 H -0.006(3) 0.301(2) 0.4623(16) 0.034 Uiso 1 1 d . . .
F14 F 0.28967(17) 0.03329(13) 0.28110(10) 0.0541(3) Uani 1 1 d . . .
N23 N 0.6703(2) 0.27494(18) 0.63546(13) 0.0372(3) Uani 1 1 d . . .
C22 C 0.5076(2) 0.20016(19) 0.63488(13) 0.0291(3) Uani 1 1 d . . .
C2 C 0.1554(2) 0.22473(19) 0.67335(14) 0.0282(3) Uani 1 1 d . . .
H2 H 0.0133 0.1536 0.6611 0.034 Uiso 1 1 calc R . .
C8 C 0.2258(2) 0.5215(2) 0.80743(14) 0.0283(3) Uani 1 1 d . . .
C7 C 0.2606(2) 0.6668(2) 0.91886(14) 0.0325(4) Uani 1 1 d . . .
H7 H 0.2753 0.7794 0.9180 0.039 Uiso 1 1 calc R . .
C9 C 0.2010(2) 0.5092(2) 0.67496(14) 0.0283(3) Uani 1 1 d . . .
C6 C 0.2729(2) 0.6411(2) 1.03185(14) 0.0354(4) Uani 1 1 d . . .
H6 H 0.2964 0.7377 1.1099 0.042 Uiso 1 1 calc R . .
C12 C 0.2532(2) 0.3157(2) 0.39343(14) 0.0317(4) Uani 1 1 d . . .
H12A H 0.3909 0.3471 0.4364 0.038 Uiso 1 1 calc R . .
H12B H 0.2301 0.4178 0.3795 0.038 Uiso 1 1 calc R . .
C4 C 0.2156(2) 0.3315(2) 0.92061(14) 0.0322(4) Uani 1 1 d . . .
H4 H 0.2015 0.2190 0.9215 0.039 Uiso 1 1 calc R . .
C3 C 0.2013(2) 0.3560(2) 0.80761(14) 0.0277(3) Uani 1 1 d . . .
C21 C 0.2993(2) 0.1044(2) 0.63139(15) 0.0307(4) Uani 1 1 d . . .
H21A H 0.2951 0.0391 0.6876 0.037 Uiso 1 1 calc R . .
H21B H 0.2527 0.0198 0.5442 0.037 Uiso 1 1 calc R . .
C5 C 0.2513(2) 0.4763(2) 1.03239(14) 0.0349(4) Uani 1 1 d . . .
H5 H 0.2611 0.4623 1.1109 0.042 Uiso 1 1 calc R . .
C13 C 0.2339(2) 0.1676(2) 0.26945(15) 0.0342(4) Uani 1 1 d . . .

loop_
_atom_site_aniso_label
_atom_site_aniso_U_11
_atom_site_aniso_U_22
_atom_site_aniso_U_33
_atom_site_aniso_U_23
_atom_site_aniso_U_13
_atom_site_aniso_U_12
F15 0.0452(6) 0.0574(7) 0.0329(5) 0.0022(5) -0.0011(4) 0.0004(5)
F16 0.0582(7) 0.0504(6) 0.0355(5) 0.0170(5) 0.0176(5) 0.0061(5)
N1 0.0303(6) 0.0268(7) 0.0226(6) 0.0067(5) 0.0011(5) 0.0071(5)
O91 0.0401(6) 0.0305(6) 0.0335(6) 0.0116(5) -0.0005(5) 0.0111(5)
N11 0.0285(7) 0.0311(7) 0.0235(6) 0.0080(5) -0.0005(5) 0.0057(5)
F14 0.0734(8) 0.0373(6) 0.0608(7) 0.0207(5) 0.0264(6) 0.0268(5)
N23 0.0356(8) 0.0402(8) 0.0389(8) 0.0159(7) 0.0075(6) 0.0135(7)
C22 0.0357(9) 0.0291(8) 0.0250(8) 0.0086(6) 0.0046(6) 0.0151(7)
C2 0.0270(7) 0.0292(8) 0.0281(8) 0.0109(6) 0.0031(6) 0.0060(6)
C8 0.0224(7) 0.0338(8) 0.0284(8) 0.0099(7) 0.0044(6) 0.0092(6)
C7 0.0294(8) 0.0319(9) 0.0321(8) 0.0066(7) 0.0030(6) 0.0091(6)
C9 0.0237(7) 0.0305(8) 0.0297(8) 0.0087(7) 0.0025(6) 0.0093(6)
C6 0.0303(8) 0.0433(10) 0.0262(8) 0.0040(7) 0.0032(6) 0.0119(7)
C12 0.0356(8) 0.0278(8) 0.0302(8) 0.0109(7) 0.0048(6) 0.0048(6)
C4 0.0270(8) 0.0379(9) 0.0319(8) 0.0137(7) 0.0045(6) 0.0075(6)
C3 0.0214(7) 0.0338(9) 0.0267(8) 0.0100(7) 0.0040(5) 0.0067(6)
C21 0.0331(8) 0.0276(8) 0.0302(8) 0.0098(7) 0.0033(6) 0.0071(6)
C5 0.0290(8) 0.0480(10) 0.0269(8) 0.0131(7) 0.0049(6) 0.0099(7)
C13 0.0390(9) 0.0321(9) 0.0330(9) 0.0149(7) 0.0093(7) 0.0071(7)

loop_
_atom_type_symbol
_atom_type_description
_atom_type_scat_dispersion_real
_atom_type_scat_dispersion_imag
_atom_type_scat_source
C C 0.0033 0.0016 'International Tables Vol C Tables 4.2.6.8 and 6.1.1.4'
H H 0.0000 0.0000 'International Tables Vol C Tables 4.2.6.8 and 6.1.1.4'
N N 0.0061 0.0033 'International Tables Vol C Tables 4.2.6.8 and 6.1.1.4'
O O 0.0106 0.0060 'International Tables Vol C Tables 4.2.6.8 and 6.1.1.4'
F F 0.0171 0.0103 'International Tables Vol C Tables 4.2.6.8 and 6.1.1.4'

loop_
_geom_angle_atom_site_label_1
_geom_angle_atom_site_label_2
_geom_angle_atom_site_label_3
_geom_angle
_geom_angle_site_symmetry_1
_geom_angle_site_symmetry_3
_geom_angle_publ_flag
C9 N1 N11 124.26(12) . . ?
C9 N1 C2 114.25(12) . . ?
N11 N1 C2 119.00(12) . . ?
N1 N11 C12 112.75(11) . . ?
N1 N11 H11 107.7(11) . . ?
C12 N11 H11 107.6(11) . . ?
N23 C22 C21 178.80(15) . . ?
N1 C2 C3 101.35(12) . . ?
N1 C2 C21 111.37(12) . . ?
C3 C2 C21 115.39(12) . . ?
N1 C2 H2 109.5 . . ?
C3 C2 H2 109.5 . . ?
C21 C2 H2 109.5 . . ?
C7 C8 C3 121.86(14) . . ?
C7 C8 C9 129.19(14) . . ?
C3 C8 C9 108.92(13) . . ?
C8 C7 C6 117.33(15) . . ?
C8 C7 H7 121.3 . . ?
C6 C7 H7 121.3 . . ?
O91 C9 N1 124.87(14) . . ?
O91 C9 C8 129.54(14) . . ?
N1 C9 C8 105.58(13) . . ?
C5 C6 C7 120.99(15) . . ?
C5 C6 H6 119.5 . . ?
C7 C6 H6 119.5 . . ?
N11 C12 C13 108.61(12) . . ?
N11 C12 H12A 110.0 . . ?
C13 C12 H12A 110.0 . . ?
N11 C12 H12B 110.0 . . ?
C13 C12 H12B 110.0 . . ?
H12A C12 H12B 108.3 . . ?
C3 C4 C5 117.94(15) . . ?
C3 C4 H4 121.0 . . ?
C5 C4 H4 121.0 . . ?
C4 C3 C8 120.48(14) . . ?
C4 C3 C2 129.88(14) . . ?
C8 C3 C2 109.62(12) . . ?
C22 C21 C2 112.08(12) . . ?
C22 C21 H21A 109.2 . . ?
C2 C21 H21A 109.2 . . ?
C22 C21 H21B 109.2 . . ?
C2 C21 H21B 109.2 . . ?
H21A C21 H21B 107.9 . . ?
C6 C5 C4 121.38(14) . . ?
C6 C5 H5 119.3 . . ?
C4 C5 H5 119.3 . . ?
F15 C13 F14 105.97(13) . . ?
F15 C13 F16 106.75(13) . . ?
F14 C13 F16 106.53(12) . . ?
F15 C13 C12 113.10(13) . . ?
F14 C13 C12 112.46(13) . . ?
F16 C13 C12 111.58(13) . . ?

loop_
_geom_bond_atom_site_label_1
_geom_bond_atom_site_label_2
_geom_bond_distance
_geom_bond_site_symmetry_2
_geom_bond_publ_flag
F15 C13 1.3387(19) . ?
F16 C13 1.3408(17) . ?
N1 C9 1.368(2) . ?
N1 N11 1.4036(17) . ?
N1 C2 1.4627(19) . ?
O91 C9 1.2263(18) . ?
N11 C12 1.4691(18) . ?
N11 H11 0.895(17) . ?
F14 C13 1.3407(18) . ?
N23 C22 1.148(2) . ?
C22 C21 1.463(2) . ?
C2 C3 1.511(2) . ?
C2 C21 1.536(2) . ?
C2 H2 1.0000 . ?
C8 C7 1.388(2) . ?
C8 C3 1.390(2) . ?
C8 C9 1.481(2) . ?
C7 C6 1.390(2) . ?
C7 H7 0.9500 . ?
C6 C5 1.388(2) . ?
C6 H6 0.9500 . ?
C12 C13 1.495(2) . ?
C12 H12A 0.9900 . ?
C12 H12B 0.9900 . ?
C4 C3 1.386(2) . ?
C4 C5 1.388(2) . ?
C4 H4 0.9500 . ?
C21 H21A 0.9900 . ?
C21 H21B 0.9900 . ?
C5 H5 0.9500 . ?

loop_
_geom_torsion_atom_site_label_1
_geom_torsion_atom_site_label_2
_geom_torsion_atom_site_label_3
_geom_torsion_atom_site_label_4
_geom_torsion
_geom_torsion_site_symmetry_1
_geom_torsion_site_symmetry_2
_geom_torsion_site_symmetry_3
_geom_torsion_site_symmetry_4
_geom_torsion_publ_flag
C9 N1 N11 C12 69.81(17) . . . . ?
C2 N1 N11 C12 -129.16(13) . . . . ?
C9 N1 C2 C3 -5.55(15) . . . . ?
N11 N1 C2 C3 -168.42(11) . . . . ?
C9 N1 C2 C21 -128.79(13) . . . . ?
N11 N1 C2 C21 68.34(16) . . . . ?
C3 C8 C7 C6 0.9(2) . . . . ?
C9 C8 C7 C6 178.39(13) . . . . ?
N11 N1 C9 O91 -13.4(2) . . . . ?
C2 N1 C9 O91 -175.21(13) . . . . ?
N11 N1 C9 C8 167.07(12) . . . . ?
C2 N1 C9 C8 5.23(16) . . . . ?
C7 C8 C9 O91 0.1(2) . . . . ?
C3 C8 C9 O91 177.91(14) . . . . ?
C7 C8 C9 N1 179.67(14) . . . . ?
C3 C8 C9 N1 -2.57(15) . . . . ?
C8 C7 C6 C5 0.0(2) . . . . ?
N1 N11 C12 C13 145.95(13) . . . . ?
C5 C4 C3 C8 1.1(2) . . . . ?
C5 C4 C3 C2 -177.17(14) . . . . ?
C7 C8 C3 C4 -1.5(2) . . . . ?
C9 C8 C3 C4 -179.46(12) . . . . ?
C7 C8 C3 C2 177.13(13) . . . . ?
C9 C8 C3 C2 -0.83(15) . . . . ?
N1 C2 C3 C4 -177.92(13) . . . . ?
C21 C2 C3 C4 -57.5(2) . . . . ?
N1 C2 C3 C8 3.62(15) . . . . ?
C21 C2 C3 C8 124.06(13) . . . . ?
N23 C22 C21 C2 -91(7) . . . . ?
N1 C2 C21 C22 53.03(17) . . . . ?
C3 C2 C21 C22 -61.78(17) . . . . ?
C7 C6 C5 C4 -0.3(2) . . . . ?
C3 C4 C5 C6 -0.3(2) . . . . ?
N11 C12 C13 F15 52.14(17) . . . . ?
N11 C12 C13 F14 -67.85(16) . . . . ?
N11 C12 C13 F16 172.52(13) . . . . ?
